data_4300220
loop_
_publ_author_name
'H. V. Rasika Dias'
'Wiechang Jin'

_publ_section_title
;
Low-Valent Gallium, Indium, and Tin Compounds That Contain a Highly
Fluorinated Tris(pyrazolyl)borate Ligand: Syntheses and Characterization
of [HB(3,5-(CF3)2Pz)3]Ga, [HB(3,5-(CF3)2Pz)3]In, and
[HB(3,5-(CF3)2Pz)3]Sn(CF3SO3)
;
_journal_name_full 'Inorganic Chemistry'
_journal_page_first 815
_journal_page_last 819
_journal_volume 39
_journal_year 2000
_chemical_formula_sum 'C21 H6 B F27 N8 O3 S Sn'
_chemical_formula_weight 1092.90
_chemical_name_common '[(CF3)2Tp]Sn(CF3SO3).(CF3)2PzH'
_space_group_IT_number 14
_symmetry_cell_setting monoclinic
_symmetry_space_group_name_Hall '-P 2yn'
_symmetry_space_group_name_H-M 'P 1 21/n 1'
_atom_sites_solution_hydrogens geom
_atom_sites_solution_primary direct
_atom_sites_solution_secondary difmap
_audit_creation_method SHELXL-97
_cell_angle_alpha 90.00
_cell_angle_beta 98.299(6)
_cell_angle_gamma 90.00
_cell_formula_units_Z 4
_cell_length_a 10.2039(11)
_cell_length_b 15.1935(15)
_cell_length_c 22.096(2)
_cell_measurement_reflns_used 30
_cell_measurement_temperature 193(2)
_cell_measurement_theta_max 12.5
_cell_measurement_theta_min 4.75
_cell_volume 3389.7(6)
_computing_cell_refinement 'Bruker XSCANS'
_computing_data_collection 'Bruker XSCANS'
_computing_data_reduction 'Bruker SHELXTL'
_computing_molecular_graphics 'Bruker SHELXTL'
_computing_publication_material 'Bruker SHELXTL'
_computing_structure_refinement 'SHELXL-97 (Sheldrick, 1997)'
_computing_structure_solution 'SHELXS-97 (Sheldrick, 1990)'
_diffrn_ambient_temperature 193(2)
_diffrn_measured_fraction_theta_full 0.995
_diffrn_measured_fraction_theta_max 0.995
_diffrn_measurement_device_type 'Bruker P4'
_diffrn_measurement_method '\w scans'
_diffrn_radiation_monochromator graphite
_diffrn_radiation_source 'fine-focus sealed tube'
_diffrn_radiation_type MoK\a
_diffrn_radiation_wavelength 0.71073
_diffrn_reflns_av_R_equivalents 0.0219
_diffrn_reflns_av_sigmaI/netI 0.0314
_diffrn_reflns_limit_h_max 10
_diffrn_reflns_limit_h_min -1
_diffrn_reflns_limit_k_max 16
_diffrn_reflns_limit_k_min -1
_diffrn_reflns_limit_l_max 23
_diffrn_reflns_limit_l_min -23
_diffrn_reflns_number 5772
_diffrn_reflns_theta_full 22.50
_diffrn_reflns_theta_max 22.50
_diffrn_reflns_theta_min 1.86
_diffrn_standards_decay_% 12.89
_diffrn_standards_interval_count 97
_diffrn_standards_number 3
_exptl_absorpt_coefficient_mu 1.008
_exptl_absorpt_correction_T_max 0.996
_exptl_absorpt_correction_T_min 0.686
_exptl_absorpt_correction_type empirical
_exptl_crystal_colour colorless
_exptl_crystal_density_diffrn 2.142
_exptl_crystal_density_method 'not measured'
_exptl_crystal_description rods
_exptl_crystal_F_000 2104
_exptl_crystal_size_max 0.62
_exptl_crystal_size_mid 0.36
_exptl_crystal_size_min 0.24
_refine_diff_density_max 0.438
_refine_diff_density_min -0.408
_refine_diff_density_rms 0.068
_refine_ls_extinction_method none
_refine_ls_goodness_of_fit_ref 1.068
_refine_ls_hydrogen_treatment mixed
_refine_ls_matrix_type full
_refine_ls_number_parameters 559
_refine_ls_number_reflns 4407
_refine_ls_number_restraints 0
_refine_ls_restrained_S_all 1.068
_refine_ls_R_factor_all 0.0347
_refine_ls_R_factor_gt 0.0290
_refine_ls_shift/su_max 0.002
_refine_ls_shift/su_mean 0.000
_refine_ls_structure_factor_coef Fsqd
_refine_ls_weighting_details 'calc w=1/[\s^2^(Fo^2^)+(0.0388P)^2^+3.6753P] where P=(Fo^2^+2Fc^2^)/3'
_refine_ls_weighting_scheme calc
_refine_ls_wR_factor_gt 0.0749
_refine_ls_wR_factor_ref 0.0783
_reflns_number_gt 3910
_reflns_number_total 4407
_reflns_threshold_expression >2sigma(I)
_cod_database_code 4300220

loop_
_symmetry_equiv_pos_as_xyz
'x, y, z'
'-x+1/2, y+1/2, -z+1/2'
'-x, -y, -z'
'x-1/2, -y-1/2, z-1/2'

loop_
_atom_site_label
_atom_site_type_symbol
_atom_site_fract_x
_atom_site_fract_y
_atom_site_fract_z
_atom_site_U_iso_or_equiv
_atom_site_adp_type
_atom_site_occupancy
_atom_site_symmetry_multiplicity
_atom_site_calc_flag
_atom_site_refinement_flags
_atom_site_disorder_assembly
_atom_site_disorder_group
Sn Sn 0.64532(2) -0.095081(15) -0.065607(11) 0.02416(11) Uani 1 1 d . . .
N11 N 0.6579(3) -0.30897(19) -0.05950(12) 0.0225(7) Uani 1 1 d . . .
N12 N 0.5751(3) -0.23819(18) -0.06713(13) 0.0220(7) Uani 1 1 d . . .
N21 N 0.8644(3) -0.23783(18) 0.00004(13) 0.0222(7) Uani 1 1 d . . .
N22 N 0.8262(3) -0.15260(19) 0.00151(13) 0.0223(7) Uani 1 1 d . . .
N31 N 0.8414(3) -0.24997(19) -0.11430(13) 0.0237(7) Uani 1 1 d . . .
N32 N 0.7904(3) -0.16808(19) -0.12833(13) 0.0253(7) Uani 1 1 d . . .
C13 C 0.4514(4) -0.2700(2) -0.07389(15) 0.0238(8) Uani 1 1 d . . .
C14 C 0.4523(4) -0.3612(3) -0.07044(17) 0.0295(9) Uani 1 1 d . . .
H14 H 0.3785 -0.3999 -0.0738 0.035 Uiso 1 1 calc R . .
C15 C 0.5835(4) -0.3827(2) -0.06120(16) 0.0262(9) Uani 1 1 d . . .
C16 C 0.3323(4) -0.2125(3) -0.08572(17) 0.0310(9) Uani 1 1 d . . .
C17 C 0.6410(4) -0.4732(3) -0.05550(19) 0.0373(10) Uani 1 1 d . . .
C23 C 0.9029(4) -0.1157(2) 0.04886(16) 0.0245(8) Uani 1 1 d . . .
C24 C 0.9903(4) -0.1759(3) 0.07849(16) 0.0298(9) Uani 1 1 d . . .
H24 H 1.0548 -0.1664 0.1134 0.036 Uiso 1 1 calc R . .
C25 C 0.9637(4) -0.2526(3) 0.04647(16) 0.0266(9) Uani 1 1 d . . .
C26 C 0.8893(4) -0.0207(3) 0.06447(18) 0.0339(10) Uani 1 1 d . . .
C27 C 1.0280(4) -0.3394(3) 0.06026(19) 0.0399(10) Uani 1 1 d . . .
C33 C 0.8388(4) -0.1419(3) -0.17859(16) 0.0274(9) Uani 1 1 d . . .
C34 C 0.9203(4) -0.2062(3) -0.19787(17) 0.0336(9) Uani 1 1 d . . .
H34 H 0.9666 -0.2040 -0.2322 0.040 Uiso 1 1 calc R . .
C35 C 0.9191(4) -0.2734(3) -0.15662(17) 0.0290(9) Uani 1 1 d . . .
C36 C 0.8039(4) -0.0561(3) -0.20880(18) 0.0404(11) Uani 1 1 d . . .
C37 C 0.9876(4) -0.3601(3) -0.15739(19) 0.0380(10) Uani 1 1 d . . .
F16A F 0.2487(2) -0.22447(18) -0.04616(11) 0.0475(6) Uani 1 1 d . . .
F16B F 0.2650(2) -0.22730(17) -0.14148(10) 0.0442(6) Uani 1 1 d . . .
F16C F 0.3654(2) -0.12659(15) -0.08411(11) 0.0381(6) Uani 1 1 d . . .
F17A F 0.7109(3) -0.49248(16) -0.10018(13) 0.0584(8) Uani 1 1 d . . .
F17B F 0.7204(2) -0.48549(15) -0.00260(12) 0.0497(6) Uani 1 1 d . . .
F17C F 0.5437(3) -0.53223(14) -0.05795(12) 0.0498(7) Uani 1 1 d . . .
F26A F 1.0077(2) 0.01968(16) 0.07038(12) 0.0501(7) Uani 1 1 d . . .
F26B F 0.8438(2) -0.00934(16) 0.11725(11) 0.0463(6) Uani 1 1 d . . .
F26C F 0.8100(2) 0.02251(14) 0.02166(11) 0.0452(6) Uani 1 1 d . . .
F27A F 1.1124(3) -0.33431(18) 0.11226(12) 0.0606(8) Uani 1 1 d . . .
F27B F 1.0958(3) -0.36647(19) 0.01707(12) 0.0614(8) Uani 1 1 d . . .
F27C F 0.9422(3) -0.40231(16) 0.06768(14) 0.0607(8) Uani 1 1 d . . .
F36A F 0.9114(3) -0.0130(2) -0.21789(16) 0.0744(9) Uani 1 1 d . . .
F36B F 0.7354(3) -0.00498(16) -0.17608(12) 0.0601(8) Uani 1 1 d . . .
F36C F 0.7329(3) -0.0662(2) -0.26311(12) 0.0710(9) Uani 1 1 d . . .
F37A F 0.9029(3) -0.42693(17) -0.16241(14) 0.0613(8) Uani 1 1 d . . .
F37B F 1.0529(3) -0.36345(19) -0.20552(12) 0.0610(8) Uani 1 1 d . . .
F37C F 1.0754(3) -0.37431(17) -0.10815(12) 0.0507(7) Uani 1 1 d . . .
B B 0.8107(4) -0.2970(3) -0.05587(18) 0.0233(9) Uani 1 1 d . . .
S S 0.56732(9) -0.13346(6) 0.09570(4) 0.0265(2) Uani 1 1 d . . .
O1 O 0.5469(3) -0.10620(17) 0.03169(12) 0.0328(6) Uani 1 1 d . . .
O2 O 0.6765(3) -0.1911(2) 0.11155(14) 0.0468(8) Uani 1 1 d . . .
O3 O 0.5534(3) -0.0620(2) 0.13677(13) 0.0450(7) Uani 1 1 d . . .
C1 C 0.4222(4) -0.2005(3) 0.10211(18) 0.0384(10) Uani 1 1 d . . .
F1 F 0.3110(2) -0.15561(19) 0.08513(13) 0.0594(7) Uani 1 1 d . . .
F2 F 0.4221(3) -0.2266(2) 0.15911(12) 0.0690(9) Uani 1 1 d . . .
F3 F 0.4189(3) -0.27145(17) 0.06718(13) 0.0594(7) Uani 1 1 d . . .
N41 N 0.5963(3) 0.0774(2) 0.21909(15) 0.0327(8) Uani 1 1 d . . .
N42 N 0.5071(3) 0.1416(2) 0.20310(14) 0.0321(8) Uani 1 1 d . . .
C43 C 0.5397(4) 0.2038(2) 0.24487(16) 0.0284(9) Uani 1 1 d . . .
C44 C 0.6490(4) 0.1810(3) 0.28668(18) 0.0353(10) Uani 1 1 d . . .
H44 H 0.6910 0.2144 0.3203 0.042 Uiso 1 1 calc R . .
C45 C 0.6821(4) 0.1000(2) 0.26843(18) 0.0317(9) Uani 1 1 d . . .
C46 C 0.4607(4) 0.2861(3) 0.24476(17) 0.0342(10) Uani 1 1 d . . .
C47 C 0.7896(4) 0.0402(3) 0.2953(2) 0.0439(11) Uani 1 1 d . . .
F47C F 0.7978(4) -0.0307(2) 0.26202(17) 0.0966(13) Uani 1 1 d . . .
F47B F 0.9060(3) 0.0792(2) 0.30314(18) 0.0871(11) Uani 1 1 d . . .
F47A F 0.7717(3) 0.0110(3) 0.35007(15) 0.0863(11) Uani 1 1 d . . .
F46C F 0.4171(3) 0.31730(18) 0.19030(11) 0.0698(9) Uani 1 1 d . . .
F46B F 0.3516(3) 0.27472(18) 0.27213(13) 0.0574(7) Uani 1 1 d . . .
F46A F 0.5298(3) 0.34807(16) 0.27763(12) 0.0523(7) Uani 1 1 d . . .
H H 0.8499 -0.3579 -0.0482 0.050 Uiso 1 1 d . . .
H41 H 0.5931 0.0203 0.1943 0.050 Uiso 1 1 d . . .

loop_
_atom_site_aniso_label
_atom_site_aniso_U_11
_atom_site_aniso_U_22
_atom_site_aniso_U_33
_atom_site_aniso_U_23
_atom_site_aniso_U_13
_atom_site_aniso_U_12
Sn 0.02730(17) 0.01857(16) 0.02599(16) 0.00323(10) 0.00176(11) 0.00179(11)
N11 0.0311(17) 0.0168(16) 0.0197(15) -0.0004(12) 0.0040(13) 0.0019(14)
N12 0.0289(17) 0.0176(16) 0.0187(15) -0.0012(12) 0.0004(13) 0.0018(14)
N21 0.0262(16) 0.0204(16) 0.0203(16) 0.0003(13) 0.0039(14) 0.0029(13)
N22 0.0225(16) 0.0242(17) 0.0197(16) -0.0019(13) 0.0013(13) 0.0011(13)
N31 0.0275(16) 0.0204(16) 0.0233(16) -0.0016(13) 0.0046(14) 0.0014(13)
N32 0.0285(16) 0.0256(17) 0.0217(16) 0.0007(13) 0.0033(14) -0.0005(14)
C13 0.029(2) 0.026(2) 0.0158(18) -0.0022(15) -0.0005(15) -0.0043(17)
C14 0.031(2) 0.031(2) 0.027(2) -0.0037(17) 0.0034(17) -0.0067(18)
C15 0.038(2) 0.021(2) 0.0201(19) -0.0011(15) 0.0057(17) -0.0058(18)
C16 0.030(2) 0.034(2) 0.027(2) -0.0016(18) -0.0011(18) -0.0025(18)
C17 0.051(3) 0.023(2) 0.039(3) 0.0020(18) 0.013(2) -0.003(2)
C23 0.0245(19) 0.030(2) 0.0199(19) -0.0012(17) 0.0055(16) -0.0021(17)
C24 0.026(2) 0.042(2) 0.021(2) -0.0032(18) -0.0002(16) -0.0003(19)
C25 0.0238(19) 0.036(2) 0.0190(19) 0.0027(17) 0.0012(16) 0.0038(17)
C26 0.031(2) 0.040(2) 0.031(2) -0.0085(19) 0.0055(19) -0.003(2)
C27 0.045(3) 0.041(3) 0.031(2) 0.001(2) -0.003(2) 0.006(2)
C33 0.028(2) 0.034(2) 0.021(2) 0.0009(17) 0.0048(17) -0.0087(18)
C34 0.036(2) 0.043(2) 0.024(2) -0.0041(19) 0.0114(18) -0.006(2)
C35 0.030(2) 0.032(2) 0.025(2) -0.0070(17) 0.0057(17) -0.0052(18)
C36 0.050(3) 0.043(3) 0.028(2) 0.007(2) 0.008(2) -0.010(2)
C37 0.043(2) 0.039(3) 0.034(2) -0.0099(19) 0.013(2) 0.000(2)
F16A 0.0336(13) 0.0666(17) 0.0455(14) 0.0075(13) 0.0161(12) 0.0056(12)
F16B 0.0359(13) 0.0578(15) 0.0346(13) -0.0038(12) -0.0093(11) -0.0002(12)
F16C 0.0290(12) 0.0328(13) 0.0505(15) -0.0009(11) -0.0006(11) 0.0102(10)
F17A 0.084(2) 0.0295(13) 0.0701(19) -0.0052(13) 0.0382(16) 0.0062(13)
F17B 0.0534(15) 0.0326(13) 0.0600(17) 0.0137(12) -0.0019(13) 0.0050(12)
F17C 0.0625(16) 0.0216(12) 0.0649(17) -0.0007(11) 0.0081(14) -0.0118(12)
F26A 0.0426(14) 0.0464(15) 0.0627(17) -0.0203(13) 0.0121(13) -0.0174(12)
F26B 0.0579(15) 0.0452(14) 0.0393(14) -0.0168(11) 0.0188(12) -0.0034(13)
F26C 0.0587(15) 0.0264(12) 0.0467(15) -0.0075(11) -0.0053(13) 0.0069(12)
F27A 0.0670(18) 0.0621(17) 0.0430(15) 0.0015(13) -0.0249(14) 0.0278(15)
F27B 0.0697(19) 0.0679(18) 0.0468(16) -0.0002(14) 0.0089(14) 0.0436(16)
F27C 0.0728(19) 0.0391(16) 0.0654(19) 0.0170(13) -0.0060(15) 0.0063(14)
F36A 0.0639(19) 0.0588(18) 0.104(3) 0.0373(18) 0.0235(18) -0.0144(16)
F36B 0.094(2) 0.0377(14) 0.0556(17) 0.0174(13) 0.0335(16) 0.0204(15)
F36C 0.107(2) 0.0608(18) 0.0387(16) 0.0167(14) -0.0134(16) 0.0063(18)
F37A 0.0620(17) 0.0369(14) 0.088(2) -0.0268(14) 0.0207(16) -0.0056(14)
F37B 0.0759(19) 0.0675(18) 0.0470(16) -0.0068(14) 0.0339(15) 0.0213(16)
F37C 0.0509(15) 0.0521(15) 0.0485(16) -0.0015(13) 0.0055(13) 0.0190(13)
B 0.028(2) 0.023(2) 0.017(2) -0.0022(18) -0.0010(17) 0.0031(18)
S 0.0304(5) 0.0279(5) 0.0210(5) 0.0016(4) 0.0027(4) 0.0015(4)
O1 0.0381(15) 0.0393(16) 0.0219(14) 0.0066(12) 0.0069(12) 0.0017(13)
O2 0.0409(17) 0.0509(19) 0.0474(18) 0.0181(15) 0.0020(14) 0.0146(15)
O3 0.0598(19) 0.0407(17) 0.0350(16) -0.0150(14) 0.0090(15) -0.0072(16)
C1 0.045(3) 0.040(3) 0.030(2) 0.004(2) 0.0053(19) -0.007(2)
F1 0.0316(14) 0.0743(19) 0.0722(19) 0.0006(16) 0.0073(13) -0.0018(14)
F2 0.083(2) 0.089(2) 0.0371(15) 0.0163(15) 0.0156(14) -0.0276(18)
F3 0.080(2) 0.0356(15) 0.0611(18) -0.0076(13) 0.0032(15) -0.0194(14)
N41 0.0398(19) 0.0274(18) 0.0294(18) -0.0046(15) -0.0003(16) 0.0009(16)
N42 0.0386(19) 0.0257(17) 0.0306(18) -0.0022(15) 0.0001(15) 0.0031(16)
C43 0.038(2) 0.027(2) 0.0192(19) 0.0004(17) 0.0010(17) -0.0039(18)
C44 0.040(2) 0.039(2) 0.025(2) -0.0067(19) -0.0014(19) -0.007(2)
C45 0.033(2) 0.033(2) 0.027(2) 0.0001(18) 0.0000(18) -0.0025(18)
C46 0.049(3) 0.035(2) 0.018(2) -0.0046(18) 0.0008(19) -0.003(2)
C47 0.037(3) 0.047(3) 0.046(3) -0.003(2) -0.001(2) 0.005(2)
F47C 0.096(3) 0.078(2) 0.105(3) -0.032(2) -0.025(2) 0.050(2)
F47B 0.0367(17) 0.096(3) 0.123(3) 0.028(2) -0.0060(18) 0.0007(17)
F47A 0.082(2) 0.111(3) 0.066(2) 0.048(2) 0.0090(17) 0.036(2)
F46C 0.120(3) 0.0589(18) 0.0276(14) 0.0050(13) 0.0014(15) 0.0455(18)
F46B 0.0495(16) 0.0540(16) 0.0701(19) -0.0032(14) 0.0139(14) 0.0077(13)
F46A 0.0601(16) 0.0338(14) 0.0603(17) -0.0153(13) -0.0006(14) -0.0016(13)

loop_
_atom_type_symbol
_atom_type_description
_atom_type_scat_dispersion_real
_atom_type_scat_dispersion_imag
_atom_type_scat_source
C C 0.0033 0.0016 'International Tables Vol C Tables 4.2.6.8 and 6.1.1.4'
H H 0.0000 0.0000 'International Tables Vol C Tables 4.2.6.8 and 6.1.1.4'
B B 0.0013 0.0007 'International Tables Vol C Tables 4.2.6.8 and 6.1.1.4'
N N 0.0061 0.0033 'International Tables Vol C Tables 4.2.6.8 and 6.1.1.4'
O O 0.0106 0.0060 'International Tables Vol C Tables 4.2.6.8 and 6.1.1.4'
F F 0.0171 0.0103 'International Tables Vol C Tables 4.2.6.8 and 6.1.1.4'
S S 0.1246 0.1234 'International Tables Vol C Tables 4.2.6.8 and 6.1.1.4'
Sn Sn -0.6537 1.4246 'International Tables Vol C Tables 4.2.6.8 and 6.1.1.4'

loop_
_geom_angle_atom_site_label_1
_geom_angle_atom_site_label_2
_geom_angle_atom_site_label_3
_geom_angle
_geom_angle_site_symmetry_1
_geom_angle_site_symmetry_3
_geom_angle_publ_flag
N12 Sn N22 82.67(10) . . ?
N12 Sn N32 76.92(10) . . ?
N22 Sn N32 72.82(10) . . ?
N12 Sn O1 77.59(9) . . ?
N22 Sn O1 79.06(9) . . ?
N32 Sn O1 143.99(9) . . ?
C15 N11 N12 108.4(3) . . ?
C15 N11 B 130.7(3) . . ?
N12 N11 B 120.8(3) . . ?
C13 N12 N11 106.7(3) . . ?
C13 N12 Sn 129.2(2) . . ?
N11 N12 Sn 124.1(2) . . ?
C25 N21 N22 109.1(3) . . ?
C25 N21 B 130.0(3) . . ?
N22 N21 B 120.0(3) . . ?
C23 N22 N21 106.4(3) . . ?
C23 N22 Sn 130.7(2) . . ?
N21 N22 Sn 122.7(2) . . ?
C35 N31 N32 108.9(3) . . ?
C35 N31 B 131.5(3) . . ?
N32 N31 B 119.6(3) . . ?
C33 N32 N31 106.6(3) . . ?
C33 N32 Sn 131.6(2) . . ?
N31 N32 Sn 121.9(2) . . ?
N12 C13 C14 110.8(3) . . ?
N12 C13 C16 122.7(3) . . ?
C14 C13 C16 126.5(3) . . ?
C15 C14 C13 104.2(3) . . ?
N11 C15 C14 109.9(3) . . ?
N11 C15 C17 123.3(3) . . ?
C14 C15 C17 126.7(4) . . ?
F16A C16 F16B 106.9(3) . . ?
F16A C16 F16C 107.5(3) . . ?
F16B C16 F16C 106.3(3) . . ?
F16A C16 C13 113.1(3) . . ?
F16B C16 C13 111.1(3) . . ?
F16C C16 C13 111.6(3) . . ?
F17A C17 F17C 107.3(3) . . ?
F17A C17 F17B 107.2(4) . . ?
F17C C17 F17B 107.2(3) . . ?
F17A C17 C15 112.7(3) . . ?
F17C C17 C15 109.6(3) . . ?
F17B C17 C15 112.5(3) . . ?
N22 C23 C24 111.1(3) . . ?
N22 C23 C26 121.5(3) . . ?
C24 C23 C26 127.4(3) . . ?
C25 C24 C23 104.7(3) . . ?
N21 C25 C24 108.7(3) . . ?
N21 C25 C27 124.3(3) . . ?
C24 C25 C27 126.9(3) . . ?
F26C C26 F26B 107.9(3) . . ?
F26C C26 F26A 106.9(3) . . ?
F26B C26 F26A 106.2(3) . . ?
F26C C26 C23 112.4(3) . . ?
F26B C26 C23 112.6(3) . . ?
F26A C26 C23 110.6(3) . . ?
F27C C27 F27B 106.8(4) . . ?
F27C C27 F27A 106.9(3) . . ?
F27B C27 F27A 107.4(3) . . ?
F27C C27 C25 112.7(3) . . ?
F27B C27 C25 113.0(4) . . ?
F27A C27 C25 109.7(3) . . ?
N32 C33 C34 110.7(3) . . ?
N32 C33 C36 122.8(3) . . ?
C34 C33 C36 126.5(3) . . ?
C35 C34 C33 104.9(3) . . ?
N31 C35 C34 108.9(3) . . ?
N31 C35 C37 124.1(3) . . ?
C34 C35 C37 127.0(4) . . ?
F36A C36 F36C 106.2(3) . . ?
F36A C36 F36B 107.9(4) . . ?
F36C C36 F36B 107.4(4) . . ?
F36A C36 C33 110.8(4) . . ?
F36C C36 C33 111.9(4) . . ?
F36B C36 C33 112.3(3) . . ?
F37C C37 F37A 107.4(4) . . ?
F37C C37 F37B 107.0(3) . . ?
F37A C37 F37B 107.3(3) . . ?
F37C C37 C35 113.4(3) . . ?
F37A C37 C35 112.1(3) . . ?
F37B C37 C35 109.3(4) . . ?
N31 B N11 109.4(3) . . ?
N31 B N21 107.7(3) . . ?
N11 B N21 110.0(3) . . ?
O2 S O3 117.13(19) . . ?
O2 S O1 114.28(17) . . ?
O3 S O1 112.64(17) . . ?
O2 S C1 104.69(19) . . ?
O3 S C1 102.61(19) . . ?
O1 S C1 103.31(17) . . ?
S O1 Sn 146.23(16) . . ?
F2 C1 F3 108.0(3) . . ?
F2 C1 F1 107.8(4) . . ?
F3 C1 F1 107.7(3) . . ?
F2 C1 S 110.8(3) . . ?
F3 C1 S 111.3(3) . . ?
F1 C1 S 111.2(3) . . ?
C45 N41 N42 111.4(3) . . ?
C43 N42 N41 104.0(3) . . ?
N42 C43 C44 112.4(3) . . ?
N42 C43 C46 121.0(3) . . ?
C44 C43 C46 126.6(3) . . ?
C45 C44 C43 103.9(3) . . ?
N41 C45 C44 108.3(3) . . ?
N41 C45 C47 121.9(4) . . ?
C44 C45 C47 129.9(4) . . ?
F46C C46 F46A 109.2(3) . . ?
F46C C46 F46B 105.3(3) . . ?
F46A C46 F46B 104.6(3) . . ?
F46C C46 C43 114.7(3) . . ?
F46A C46 C43 110.5(3) . . ?
F46B C46 C43 111.9(3) . . ?
F47C C47 F47B 108.3(4) . . ?
F47C C47 F47A 105.4(4) . . ?
F47B C47 F47A 105.7(4) . . ?
F47C C47 C45 112.4(4) . . ?
F47B C47 C45 112.2(4) . . ?
F47A C47 C45 112.3(4) . . ?

loop_
_geom_bond_atom_site_label_1
_geom_bond_atom_site_label_2
_geom_bond_distance
_geom_bond_site_symmetry_2
_geom_bond_publ_flag
Sn N12 2.288(3) . ?
Sn N22 2.362(3) . ?
Sn N32 2.436(3) . ?
Sn O1 2.507(3) . ?
N11 C15 1.350(5) . ?
N11 N12 1.363(4) . ?
N11 B 1.561(5) . ?
N12 C13 1.340(5) . ?
N21 C25 1.353(5) . ?
N21 N22 1.354(4) . ?
N21 B 1.562(5) . ?
N22 C23 1.336(5) . ?
N31 C35 1.358(5) . ?
N31 N32 1.367(4) . ?
N31 B 1.547(5) . ?
N32 C33 1.339(5) . ?
C13 C14 1.389(5) . ?
C13 C16 1.488(5) . ?
C14 C15 1.364(6) . ?
C15 C17 1.493(6) . ?
C16 F16A 1.320(5) . ?
C16 F16B 1.341(4) . ?
C16 F16C 1.347(5) . ?
C17 F17A 1.332(5) . ?
C17 F17C 1.332(5) . ?
C17 F17B 1.336(5) . ?
C23 C24 1.376(5) . ?
C23 C26 1.494(5) . ?
C24 C25 1.370(5) . ?
C25 C27 1.484(6) . ?
C26 F26C 1.327(5) . ?
C26 F26B 1.327(5) . ?
C26 F26A 1.345(5) . ?
C27 F27C 1.323(5) . ?
C27 F27B 1.323(5) . ?
C27 F27A 1.335(5) . ?
C33 C34 1.389(6) . ?
C33 C36 1.484(6) . ?
C34 C35 1.370(6) . ?
C35 C37 1.492(6) . ?
C36 F36A 1.318(5) . ?
C36 F36C 1.318(5) . ?
C36 F36B 1.327(5) . ?
C37 F37C 1.324(5) . ?
C37 F37A 1.327(5) . ?
C37 F37B 1.335(5) . ?
S O2 1.420(3) . ?
S O3 1.435(3) . ?
S O1 1.460(3) . ?
S C1 1.820(4) . ?
C1 F2 1.320(5) . ?
C1 F3 1.323(5) . ?
C1 F1 1.331(5) . ?
N41 C45 1.341(5) . ?
N41 N42 1.346(4) . ?
N42 C43 1.330(5) . ?
C43 C44 1.386(5) . ?
C43 C46 1.486(6) . ?
C44 C45 1.353(6) . ?
C45 C47 1.480(6) . ?
C46 F46C 1.310(5) . ?
C46 F46A 1.328(5) . ?
C46 F46B 1.353(5) . ?
C47 F47C 1.314(5) . ?
C47 F47B 1.317(5) . ?
C47 F47A 1.325(5) . ?

_journal_paper_doi 10.1021/ic9912171
